data_7061457
loop_
_publ_author_name
'Wu, Zhan'
'Cui, Shu'
'Zhao, Zhenqin'
'He, Bingling'
'Li, Xiu-Ling'

_publ_section_title
;
 Photophysical properties of homobimetallic Cu(i)--Cu(i) and
 heterobimetallic Cu(i)--Ag(i) complexes of
 2-(6-bromo-2-pyridyl)-1H-imidazo[4,5-f][1,10]phenanthroline
;
_journal_issue 18
_journal_name_full 'New Journal of Chemistry'
_journal_page_first 8881
_journal_page_last 8891
_journal_paper_doi 10.1039/D2NJ00774F
_journal_volume 46
_journal_year 2022
_chemical_formula_moiety 'C96 H73 Ag Br Cu N5 O2 P4, Cl O4, 4(CH2Cl2)'
_chemical_formula_sum 'C100 H81 Ag Br Cl9 Cu N5 O6 P4'
_chemical_formula_weight 2143.03
_space_group_crystal_system monoclinic
_space_group_IT_number 14
_space_group_name_Hall '-P 2ybc'
_space_group_name_H-M_alt 'P 1 21/c 1'
_atom_sites_solution_hydrogens geom
_audit_creation_date 2022-03-29
_audit_creation_method
;
Olex2 1.2-beta
(compiled 2018.05.29 svn.r3508 for OlexSys, GUI svn.r5506)
;
_audit_update_record
;
2022-04-04 deposited with the CCDC.	2022-04-06 downloaded from the CCDC.
;
_cell_angle_alpha 90
_cell_angle_beta 100.064(3)
_cell_angle_gamma 90
_cell_formula_units_Z 4
_cell_length_a 18.887(4)
_cell_length_b 18.800(4)
_cell_length_c 27.414(6)
_cell_measurement_reflns_used 9894
_cell_measurement_temperature 150(2)
_cell_measurement_theta_max 23.093
_cell_measurement_theta_min 2.287
_cell_volume 9584(4)
_computing_molecular_graphics 'Olex2 (Dolomanov et al., 2009)'
_computing_publication_material 'Olex2 (Dolomanov et al., 2009)'
_computing_structure_refinement 'ShelXL (Sheldrick, 2015)'
_diffrn_ambient_temperature 150.15
_diffrn_measured_fraction_theta_full 0.992
_diffrn_measured_fraction_theta_max 0.992
_diffrn_measurement_device_type 'CCD area detector'
_diffrn_radiation_type MoK\a
_diffrn_radiation_wavelength 0.71073
_diffrn_reflns_av_R_equivalents 0.0568
_diffrn_reflns_av_unetI/netI 0.0641
_diffrn_reflns_Laue_measured_fraction_full 0.992
_diffrn_reflns_Laue_measured_fraction_max 0.992
_diffrn_reflns_limit_h_max 20
_diffrn_reflns_limit_h_min -19
_diffrn_reflns_limit_k_max 20
_diffrn_reflns_limit_k_min -20
_diffrn_reflns_limit_l_max 30
_diffrn_reflns_limit_l_min -29
_diffrn_reflns_number 39931
_diffrn_reflns_point_group_measured_fraction_full 0.992
_diffrn_reflns_point_group_measured_fraction_max 0.992
_diffrn_reflns_theta_full 23.132
_diffrn_reflns_theta_max 23.132
_diffrn_reflns_theta_min 2.444
_exptl_absorpt_coefficient_mu 1.218
_exptl_absorpt_correction_T_max 0.7449
_exptl_absorpt_correction_T_min 0.6391
_exptl_absorpt_correction_type multi-scan
_exptl_crystal_colour 'pale yellow'
_exptl_crystal_density_diffrn 1.485
_exptl_crystal_description prism
_exptl_crystal_F_000 3680
_exptl_crystal_preparation Luminescent
_refine_diff_density_max 0.711
_refine_diff_density_min -0.559
_refine_diff_density_rms 0.072
_refine_ls_extinction_method none
_refine_ls_goodness_of_fit_ref 1.007
_refine_ls_hydrogen_treatment constr
_refine_ls_matrix_type full
_refine_ls_number_parameters 1036
_refine_ls_number_reflns 13468
_refine_ls_number_restraints 0
_refine_ls_restrained_S_all 1.007
_refine_ls_R_factor_all 0.0714
_refine_ls_R_factor_gt 0.0440
_refine_ls_shift/su_max 0.001
_refine_ls_shift/su_mean 0.000
_refine_ls_structure_factor_coef Fsqd
_refine_ls_weighting_details 'w=1/[\s^2^(Fo^2^)+(0.0535P)^2^] where P=(Fo^2^+2Fc^2^)/3'
_refine_ls_weighting_scheme calc
_refine_ls_wR_factor_gt 0.0970
_refine_ls_wR_factor_ref 0.1071
_reflns_Friedel_coverage 0.000
_reflns_number_gt 9549
_reflns_number_total 13468
_reflns_threshold_expression 'I > 2\s(I)'
_cod_data_source_file d2nj00774f2.cif
_cod_data_source_block 2c
_cod_depositor_comments 'Adding full bibliography for 7061454--7061457.cif.'
_cod_database_code 7061457
_shelx_shelxl_version_number 2014/7
_shelx_space_group_comment
;
The symmetry employed for this shelxl refinement is uniquely defined
by the following loop, which should always be used as a source of
symmetry information in preference to the above space-group names.
They are only intended as comments.
;
_olex2_refinement_description
;
1. Fixed Uiso
 At 1.2 times of:
  All C(H) groups
 At 1.5 times of:
  All C(H,H,H) groups
2.a Me refined with riding coordinates:
 C38(H38A,H38B,H38C), C39(H39A,H39B,H39C), C77(H77A,H77B,H77C), C78(H78A,H78B,
 H78C)
2.b Aromatic/amide H refined with riding coordinates:
 C0AA(H0AA), C2(H2), C3(H3), C8(H8), C9(H9), C10(H10), C15(H15), C16(H16),
 C17(H17), C20(H20), C21(H21), C22(H22), C23(H23), C24(H24), C26(H26), C27(H27),
  C28(H28), C29(H29), C30(H30), C32(H32), C33(H33), C34(H34), C41(H41),
 C42(H42), C43(H43), C47(H47), C48(H48), C49(H49), C50(H50), C51(H51), C53(H53),
  C54(H54), C55(H55), C56(H56), C57(H57), C59(H59), C60(H60), C61(H61),
 C62(H62), C63(H63), C65(H65), C66(H66), C67(H67), C68(H68), C69(H69), C72(H72),
  C73(H73), C74(H74), C81(H81), C82(H82), C83(H83), C86(H86), C87(H87),
 C88(H88), C89(H89), C90(H90), C92(H92), C93(H93), C94(H94), C95(H95), C96(H96)
;
_platon_squeeze_void_probe_radius 1.20
_olex2_submission_special_instructions 'No special instructions were received'

loop_
_space_group_symop_operation_xyz
'x, y, z'
'-x, y+1/2, -z+1/2'
'-x, -y, -z'
'x, -y-1/2, z-1/2'

loop_
_atom_site_label
_atom_site_type_symbol
_atom_site_fract_x
_atom_site_fract_y
_atom_site_fract_z
_atom_site_U_iso_or_equiv
_atom_site_adp_type
_atom_site_occupancy
_atom_site_site_symmetry_order
_atom_site_calc_flag
_atom_site_refinement_flags_posn
_atom_site_refinement_flags_adp
_atom_site_refinement_flags_occupancy
_atom_site_disorder_assembly
_atom_site_disorder_group
Ag1 Ag 0.52039(2) 0.27011(2) 0.14748(2) 0.02601(10) Uani 1 1 d . . . . .
Cu1 Cu 0.16125(2) 0.27943(3) 0.28309(2) 0.02568(14) Uani 1 1 d . . . . .
Cl1 Cl 0.12950(6) 0.27466(8) 0.49238(5) 0.0486(3) Uani 1 1 d . . . . .
P4 P 0.50754(6) 0.36683(6) 0.08705(4) 0.0267(3) Uani 1 1 d . . . . .
P3 P 0.52504(6) 0.15235(6) 0.10830(4) 0.0282(3) Uani 1 1 d . . . . .
P2 P 0.09181(6) 0.37656(6) 0.27602(4) 0.0267(3) Uani 1 1 d . . . . .
P1 P 0.09965(6) 0.17700(6) 0.27985(4) 0.0266(3) Uani 1 1 d . . . . .
O1 O 0.01453(13) 0.27282(14) 0.20979(10) 0.0246(7) Uani 1 1 d . . . . .
O2 O 0.57211(14) 0.24958(14) 0.03761(10) 0.0255(7) Uani 1 1 d . . . . .
O3 O 0.16159(19) 0.2974(2) 0.53959(13) 0.0753(12) Uani 1 1 d . . . . .
O4 O 0.1727(2) 0.2938(3) 0.45857(15) 0.121(2) Uani 1 1 d . . . . .
O5 O 0.06059(17) 0.3066(2) 0.47887(13) 0.0626(11) Uani 1 1 d . . . . .
O6 O 0.1205(2) 0.1995(2) 0.4931(2) 0.128(2) Uani 1 1 d . . . . .
N1 N 0.26064(17) 0.28504(17) 0.32625(13) 0.0254(8) Uani 1 1 d . . . . .
N2 N 0.22506(17) 0.27542(17) 0.22753(13) 0.0251(8) Uani 1 1 d . . . . .
N3 N 0.51450(16) 0.27722(17) 0.30680(12) 0.0231(8) Uani 1 1 d . . . . .
N4 N 0.48439(16) 0.27372(17) 0.22199(12) 0.0219(8) Uani 1 1 d . . . . .
N5 N 0.62830(16) 0.27883(16) 0.21311(12) 0.0204(8) Uani 1 1 d . . . . .
C0AA C 0.2766(2) 0.2879(2) 0.37513(17) 0.0312(11) Uani 1 1 d . . . . .
H0AA H 0.2383 0.2906 0.3933 0.037 Uiso 1 1 calc R . . . .
C2 C 0.3466(2) 0.2873(2) 0.40125(16) 0.0345(12) Uani 1 1 d . . . . .
H2 H 0.3555 0.2895 0.4364 0.041 Uiso 1 1 calc R . . . .
C3 C 0.4028(2) 0.2834(2) 0.37558(16) 0.0325(11) Uani 1 1 d . . . . .
H3 H 0.4510 0.2827 0.3928 0.039 Uiso 1 1 calc R . . . .
C4 C 0.3883(2) 0.2803(2) 0.32407(15) 0.0221(10) Uani 1 1 d . . . . .
C5 C 0.4409(2) 0.2763(2) 0.29252(15) 0.0207(10) Uani 1 1 d . . . . .
C6 C 0.4226(2) 0.2741(2) 0.24156(15) 0.0201(9) Uani 1 1 d . . . . .
C7 C 0.3492(2) 0.2727(2) 0.21673(15) 0.0211(10) Uani 1 1 d . . . . .
C8 C 0.3260(2) 0.2666(2) 0.16584(16) 0.0302(11) Uani 1 1 d . . . . .
H8 H 0.3603 0.2639 0.1443 0.036 Uiso 1 1 calc R . . . .
C9 C 0.2553(2) 0.2646(2) 0.14687(17) 0.0364(12) Uani 1 1 d . . . . .
H9 H 0.2392 0.2599 0.1122 0.044 Uiso 1 1 calc R . . . .
C10 C 0.2063(2) 0.2696(2) 0.17901(17) 0.0339(11) Uani 1 1 d . . . . .
H10 H 0.1564 0.2688 0.1653 0.041 Uiso 1 1 calc R . . . .
C11 C 0.2965(2) 0.2767(2) 0.24679(15) 0.0227(10) Uani 1 1 d . . . . .
C12 C 0.3154(2) 0.2811(2) 0.30037(15) 0.0221(10) Uani 1 1 d . . . . .
C13 C 0.5366(2) 0.2757(2) 0.26292(15) 0.0204(9) Uani 1 1 d . . . . .
C14 C 0.6129(2) 0.2768(2) 0.25915(15) 0.0233(10) Uani 1 1 d . . . . .
C15 C 0.6665(2) 0.2756(2) 0.30057(16) 0.0330(11) Uani 1 1 d . . . . .
H15 H 0.6544 0.2749 0.3328 0.040 Uiso 1 1 calc R . . . .
C16 C 0.7374(2) 0.2755(3) 0.29470(18) 0.0398(12) Uani 1 1 d . . . . .
H16 H 0.7748 0.2738 0.3228 0.048 Uiso 1 1 calc R . . . .
C17 C 0.7536(2) 0.2777(2) 0.24782(17) 0.0349(12) Uani 1 1 d . . . . .
H17 H 0.8019 0.2780 0.2425 0.042 Uiso 1 1 calc R . . . .
C18 C 0.6970(2) 0.2796(2) 0.20918(15) 0.0213(10) Uani 1 1 d . . . . .
C19 C 0.5029(2) 0.4561(2) 0.11224(17) 0.0298(11) Uani 1 1 d . . . . .
C20 C 0.4662(3) 0.5116(2) 0.08612(19) 0.0427(13) Uani 1 1 d . . . . .
H20 H 0.4412 0.5037 0.0534 0.051 Uiso 1 1 calc R . . . .
C21 C 0.4654(3) 0.5780(3) 0.1068(2) 0.0551(15) Uani 1 1 d . . . . .
H21 H 0.4398 0.6156 0.0885 0.066 Uiso 1 1 calc R . . . .
C22 C 0.5012(3) 0.5901(3) 0.1538(3) 0.0580(17) Uani 1 1 d . . . . .
H22 H 0.5010 0.6362 0.1680 0.070 Uiso 1 1 calc R . . . .
C23 C 0.5374(3) 0.5357(3) 0.1806(2) 0.0547(15) Uani 1 1 d . . . . .
H23 H 0.5621 0.5442 0.2134 0.066 Uiso 1 1 calc R . . . .
C24 C 0.5383(2) 0.4688(3) 0.16023(19) 0.0424(13) Uani 1 1 d . . . . .
H24 H 0.5631 0.4312 0.1791 0.051 Uiso 1 1 calc R . . . .
C25 C 0.4280(2) 0.3638(2) 0.03846(17) 0.0301(11) Uani 1 1 d . . . . .
C26 C 0.4297(2) 0.3704(2) -0.01130(17) 0.0366(12) Uani 1 1 d . . . . .
H26 H 0.4746 0.3761 -0.0220 0.044 Uiso 1 1 calc R . . . .
C27 C 0.3676(3) 0.3688(3) -0.0458(2) 0.0492(14) Uani 1 1 d . . . . .
H27 H 0.3696 0.3743 -0.0800 0.059 Uiso 1 1 calc R . . . .
C28 C 0.3024(3) 0.3591(3) -0.0307(2) 0.0584(16) Uani 1 1 d . . . . .
H28 H 0.2593 0.3572 -0.0545 0.070 Uiso 1 1 calc R . . . .
C29 C 0.2995(3) 0.3521(3) 0.0186(2) 0.0554(15) Uani 1 1 d . . . . .
H29 H 0.2545 0.3456 0.0289 0.066 Uiso 1 1 calc R . . . .
C30 C 0.3613(2) 0.3545(3) 0.0531(2) 0.0465(14) Uani 1 1 d . . . . .
H30 H 0.3589 0.3499 0.0873 0.056 Uiso 1 1 calc R . . . .
C31 C 0.5813(2) 0.3742(2) 0.05220(15) 0.0255(10) Uani 1 1 d . . . . .
C32 C 0.6175(2) 0.4381(2) 0.04763(16) 0.0328(11) Uani 1 1 d . . . . .
H32 H 0.6015 0.4804 0.0612 0.039 Uiso 1 1 calc R . . . .
C33 C 0.6754(2) 0.4407(3) 0.02391(17) 0.0400(12) Uani 1 1 d . . . . .
H33 H 0.6995 0.4846 0.0215 0.048 Uiso 1 1 calc R . . . .
C34 C 0.6992(2) 0.3796(3) 0.00323(17) 0.0378(12) Uani 1 1 d . . . . .
H34 H 0.7396 0.3819 -0.0131 0.045 Uiso 1 1 calc R . . . .
C35 C 0.6641(2) 0.3150(2) 0.00624(15) 0.0287(11) Uani 1 1 d . . . . .
C36 C 0.6070(2) 0.3143(2) 0.03161(15) 0.0266(10) Uani 1 1 d . . . . .
C37 C 0.6837(2) 0.2458(2) -0.01660(17) 0.0341(12) Uani 1 1 d . . . . .
C38 C 0.6270(3) 0.2296(3) -0.06372(17) 0.0459(13) Uani 1 1 d . . . . .
H38A H 0.6395 0.1850 -0.0786 0.069 Uiso 1 1 calc R . . . .
H38B H 0.5793 0.2253 -0.0546 0.069 Uiso 1 1 calc R . . . .
H38C H 0.6266 0.2684 -0.0876 0.069 Uiso 1 1 calc R . . . .
C39 C 0.7581(3) 0.2474(3) -0.0311(2) 0.0504(14) Uani 1 1 d . . . . .
H39A H 0.7677 0.2016 -0.0456 0.076 Uiso 1 1 calc R . . . .
H39B H 0.7598 0.2853 -0.0555 0.076 Uiso 1 1 calc R . . . .
H39C H 0.7945 0.2565 -0.0017 0.076 Uiso 1 1 calc R . . . .
C40 C 0.6770(2) 0.1879(2) 0.02170(15) 0.0292(11) Uani 1 1 d . . . . .
C41 C 0.7247(2) 0.1317(2) 0.03367(17) 0.0346(12) Uani 1 1 d . . . . .
H41 H 0.7659 0.1280 0.0183 0.042 Uiso 1 1 calc R . . . .
C42 C 0.7125(2) 0.0811(2) 0.06790(18) 0.0376(12) Uani 1 1 d . . . . .
H42 H 0.7462 0.0437 0.0765 0.045 Uiso 1 1 calc R . . . .
C43 C 0.6518(2) 0.0843(2) 0.08976(16) 0.0303(11) Uani 1 1 d . . . . .
H43 H 0.6431 0.0480 0.1121 0.036 Uiso 1 1 calc R . . . .
C44 C 0.6034(2) 0.1404(2) 0.07908(15) 0.0246(10) Uani 1 1 d . . . . .
C45 C 0.6189(2) 0.1912(2) 0.04571(15) 0.0261(10) Uani 1 1 d . . . . .
C46 C 0.4515(2) 0.1298(2) 0.05878(17) 0.0308(11) Uani 1 1 d . . . . .
C47 C 0.3825(3) 0.1486(3) 0.0641(2) 0.0483(14) Uani 1 1 d . . . . .
H47 H 0.3753 0.1754 0.0922 0.058 Uiso 1 1 calc R . . . .
C48 C 0.3241(3) 0.1289(3) 0.0293(2) 0.0580(16) Uani 1 1 d . . . . .
H48 H 0.2771 0.1426 0.0335 0.070 Uiso 1 1 calc R . . . .
C49 C 0.3330(3) 0.0903(3) -0.0107(2) 0.0543(15) Uani 1 1 d . . . . .
H49 H 0.2924 0.0757 -0.0341 0.065 Uiso 1 1 calc R . . . .
C50 C 0.4010(3) 0.0722(3) -0.0174(2) 0.0544(15) Uani 1 1 d . . . . .
H50 H 0.4074 0.0459 -0.0458 0.065 Uiso 1 1 calc R . . . .
C51 C 0.4600(2) 0.0921(2) 0.01682(17) 0.0394(12) Uani 1 1 d . . . . .
H51 H 0.5069 0.0798 0.0116 0.047 Uiso 1 1 calc R . . . .
C52 C 0.5291(2) 0.0761(2) 0.14948(17) 0.0313(11) Uani 1 1 d . . . . .
C53 C 0.5029(2) 0.0091(2) 0.13407(19) 0.0430(13) Uani 1 1 d . . . . .
H53 H 0.4812 0.0018 0.1005 0.052 Uiso 1 1 calc R . . . .
C54 C 0.5082(3) -0.0465(3) 0.1669(2) 0.0511(14) Uani 1 1 d . . . . .
H54 H 0.4900 -0.0920 0.1559 0.061 Uiso 1 1 calc R . . . .
C55 C 0.5394(3) -0.0371(3) 0.2151(2) 0.0499(14) Uani 1 1 d . . . . .
H55 H 0.5428 -0.0757 0.2378 0.060 Uiso 1 1 calc R . . . .
C56 C 0.5662(3) 0.0293(3) 0.23090(19) 0.0481(14) Uani 1 1 d . . . . .
H56 H 0.5889 0.0360 0.2643 0.058 Uiso 1 1 calc R . . . .
C57 C 0.5600(2) 0.0854(3) 0.19826(18) 0.0388(12) Uani 1 1 d . . . . .
H57 H 0.5772 0.1310 0.2096 0.047 Uiso 1 1 calc R . . . .
C58 C 0.1367(2) 0.4608(2) 0.29322(16) 0.0307(11) Uani 1 1 d . . . . .
C59 C 0.2051(2) 0.4697(3) 0.28216(18) 0.0435(13) Uani 1 1 d . . . . .
H59 H 0.2281 0.4314 0.2686 0.052 Uiso 1 1 calc R . . . .
C60 C 0.2396(3) 0.5344(3) 0.2908(2) 0.0541(15) Uani 1 1 d . . . . .
H60 H 0.2855 0.5411 0.2818 0.065 Uiso 1 1 calc R . . . .
C61 C 0.2079(3) 0.5897(3) 0.31244(19) 0.0537(15) Uani 1 1 d . . . . .
H61 H 0.2323 0.6337 0.3189 0.064 Uiso 1 1 calc R . . . .
C62 C 0.1418(3) 0.5806(3) 0.32434(18) 0.0483(14) Uani 1 1 d . . . . .
H62 H 0.1202 0.6182 0.3396 0.058 Uiso 1 1 calc R . . . .
C63 C 0.1054(3) 0.5165(2) 0.31430(17) 0.0396(12) Uani 1 1 d . . . . .
H63 H 0.0586 0.5111 0.3220 0.048 Uiso 1 1 calc R . . . .
C64 C 0.0119(2) 0.3790(2) 0.30556(16) 0.0276(11) Uani 1 1 d . . . . .
C65 C -0.0548(2) 0.3991(2) 0.27989(17) 0.0307(11) Uani 1 1 d . . . . .
H65 H -0.0604 0.4110 0.2458 0.037 Uiso 1 1 calc R . . . .
C66 C -0.1132(2) 0.4019(2) 0.30384(19) 0.0384(12) Uani 1 1 d . . . . .
H66 H -0.1589 0.4157 0.2861 0.046 Uiso 1 1 calc R . . . .
C67 C -0.1057(2) 0.3848(3) 0.35317(19) 0.0424(13) Uani 1 1 d . . . . .
H67 H -0.1457 0.3872 0.3698 0.051 Uiso 1 1 calc R . . . .
C68 C -0.0395(3) 0.3641(3) 0.37808(19) 0.0488(14) Uani 1 1 d . . . . .
H68 H -0.0342 0.3518 0.4121 0.059 Uiso 1 1 calc R . . . .
C69 C 0.0190(2) 0.3606(3) 0.35503(18) 0.0408(13) Uani 1 1 d . . . . .
H69 H 0.0642 0.3457 0.3729 0.049 Uiso 1 1 calc R . . . .
C70 C 0.0230(2) 0.3346(2) 0.18292(17) 0.0263(11) Uani 1 1 d . . . . .
C71 C 0.0555(2) 0.3913(2) 0.21083(16) 0.0286(11) Uani 1 1 d . . . . .
C72 C 0.0625(2) 0.4547(2) 0.18497(18) 0.0368(12) Uani 1 1 d . . . . .
H72 H 0.0830 0.4955 0.2024 0.044 Uiso 1 1 calc R . . . .
C73 C 0.0397(3) 0.4581(3) 0.1346(2) 0.0463(13) Uani 1 1 d . . . . .
H73 H 0.0448 0.5012 0.1175 0.056 Uiso 1 1 calc R . . . .
C74 C 0.0095(2) 0.3999(3) 0.10860(18) 0.0396(12) Uani 1 1 d . . . . .
H74 H -0.0052 0.4031 0.0737 0.048 Uiso 1 1 calc R . . . .
C75 C 0.0002(2) 0.3360(2) 0.13285(16) 0.0276(11) Uani 1 1 d . . . . .
C76 C -0.0346(2) 0.2688(2) 0.10815(16) 0.0317(11) Uani 1 1 d . . . . .
C77 C -0.1135(2) 0.2662(2) 0.11707(18) 0.0385(12) Uani 1 1 d . . . . .
H77A H -0.1140 0.2666 0.1528 0.058 Uiso 1 1 calc R . . . .
H77B H -0.1397 0.3077 0.1016 0.058 Uiso 1 1 calc R . . . .
H77C H -0.1366 0.2226 0.1025 0.058 Uiso 1 1 calc R . . . .
C78 C -0.0349(3) 0.2681(3) 0.05249(17) 0.0471(13) Uani 1 1 d . . . . .
H78A H -0.0576 0.2242 0.0381 0.071 Uiso 1 1 calc R . . . .
H78B H -0.0618 0.3092 0.0371 0.071 Uiso 1 1 calc R . . . .
H78C H 0.0147 0.2704 0.0464 0.071 Uiso 1 1 calc R . . . .
C79 C 0.0278(2) 0.2105(2) 0.18537(16) 0.0254(10) Uani 1 1 d . . . . .
C80 C 0.0066(2) 0.2060(2) 0.13493(16) 0.0279(11) Uani 1 1 d . . . . .
C81 C 0.0231(2) 0.1436(3) 0.11224(18) 0.0386(12) Uani 1 1 d . . . . .
H81 H 0.0102 0.1385 0.0773 0.046 Uiso 1 1 calc R . . . .
C82 C 0.0585(2) 0.0886(3) 0.14037(18) 0.0417(13) Uani 1 1 d . . . . .
H82 H 0.0690 0.0459 0.1245 0.050 Uiso 1 1 calc R . . . .
C83 C 0.0788(2) 0.0949(2) 0.19106(18) 0.0346(12) Uani 1 1 d . . . . .
H83 H 0.1029 0.0567 0.2096 0.042 Uiso 1 1 calc R . . . .
C84 C 0.0641(2) 0.1572(2) 0.21534(16) 0.0273(11) Uani 1 1 d . . . . .
C85 C 0.0226(2) 0.1711(2) 0.31188(16) 0.0257(10) Uani 1 1 d . . . . .
C86 C -0.0465(2) 0.1583(2) 0.28835(17) 0.0337(12) Uani 1 1 d . . . . .
H86 H -0.0562 0.1517 0.2535 0.040 Uiso 1 1 calc R . . . .
C87 C -0.1015(2) 0.1549(3) 0.31479(19) 0.0400(13) Uani 1 1 d . . . . .
H87 H -0.1492 0.1467 0.2981 0.048 Uiso 1 1 calc R . . . .
C88 C -0.0879(2) 0.1635(2) 0.36570(19) 0.0411(13) Uani 1 1 d . . . . .
H88 H -0.1260 0.1609 0.3841 0.049 Uiso 1 1 calc R . . . .
C89 C -0.0184(3) 0.1759(3) 0.38931(18) 0.0465(14) Uani 1 1 d . . . . .
H89 H -0.0084 0.1813 0.4243 0.056 Uiso 1 1 calc R . . . .
C90 C 0.0362(3) 0.1804(3) 0.36264(18) 0.0437(13) Uani 1 1 d . . . . .
H90 H 0.0838 0.1900 0.3791 0.052 Uiso 1 1 calc R . . . .
C91 C 0.1511(2) 0.0981(2) 0.30141(16) 0.0291(11) Uani 1 1 d . . . . .
C92 C 0.2245(3) 0.1001(3) 0.3055(2) 0.0634(17) Uani 1 1 d . . . . .
H92 H 0.2470 0.1420 0.2963 0.076 Uiso 1 1 calc R . . . .
C93 C 0.2666(3) 0.0415(3) 0.3230(3) 0.089(2) Uani 1 1 d . . . . .
H93 H 0.3173 0.0435 0.3251 0.107 Uiso 1 1 calc R . . . .
C94 C 0.2354(3) -0.0183(3) 0.3371(2) 0.0672(18) Uani 1 1 d . . . . .
H94 H 0.2643 -0.0579 0.3494 0.081 Uiso 1 1 calc R . . . .
C95 C 0.1634(3) -0.0216(3) 0.33349(19) 0.0551(15) Uani 1 1 d . . . . .
H95 H 0.1415 -0.0639 0.3426 0.066 Uiso 1 1 calc R . . . .
C96 C 0.1213(3) 0.0366(2) 0.31655(17) 0.0414(13) Uani 1 1 d . . . . .
H96 H 0.0708 0.0342 0.3153 0.050 Uiso 1 1 calc R . . . .
Br1 Br 0.71468(2) 0.28286(2) 0.14321(2) 0.03147(13) Uani 1 1 d . . . . .

loop_
_atom_site_aniso_label
_atom_site_aniso_U_11
_atom_site_aniso_U_22
_atom_site_aniso_U_33
_atom_site_aniso_U_23
_atom_site_aniso_U_13
_atom_site_aniso_U_12
Ag1 0.02439(19) 0.0279(2) 0.0270(2) -0.00034(16) 0.00808(14) 0.00119(15)
Cu1 0.0152(3) 0.0268(3) 0.0365(3) 0.0026(3) 0.0083(2) 0.0009(2)
Cl1 0.0298(7) 0.0722(10) 0.0444(8) 0.0034(7) 0.0078(6) -0.0016(7)
P4 0.0246(6) 0.0267(7) 0.0305(7) 0.0020(5) 0.0098(5) 0.0035(5)
P3 0.0286(7) 0.0223(7) 0.0349(7) -0.0026(5) 0.0088(5) 0.0003(5)
P2 0.0178(6) 0.0260(7) 0.0372(7) 0.0022(6) 0.0071(5) 0.0008(5)
P1 0.0192(6) 0.0257(7) 0.0352(7) 0.0040(6) 0.0050(5) 0.0000(5)
O1 0.0187(15) 0.0225(17) 0.0330(17) 0.0026(14) 0.0061(12) 0.0008(13)
O2 0.0202(16) 0.0278(17) 0.0287(17) -0.0001(13) 0.0053(13) 0.0028(14)
O3 0.046(2) 0.136(4) 0.041(2) -0.001(2) -0.0011(18) 0.005(2)
O4 0.061(3) 0.254(7) 0.058(3) 0.022(3) 0.038(2) -0.002(3)
O5 0.032(2) 0.087(3) 0.066(3) 0.028(2) 0.0007(17) 0.005(2)
O6 0.063(3) 0.061(3) 0.250(7) -0.017(4) 0.003(4) 0.011(3)
N1 0.021(2) 0.029(2) 0.029(2) 0.0033(17) 0.0102(16) -0.0018(16)
N2 0.020(2) 0.027(2) 0.028(2) 0.0000(17) 0.0037(16) -0.0019(16)
N3 0.0159(19) 0.023(2) 0.031(2) 0.0011(17) 0.0052(16) 0.0012(15)
N4 0.0161(19) 0.022(2) 0.029(2) -0.0002(16) 0.0055(16) 0.0009(16)
N5 0.0146(19) 0.020(2) 0.027(2) -0.0001(16) 0.0063(15) 0.0006(15)
C0AA 0.025(3) 0.036(3) 0.034(3) 0.002(2) 0.012(2) 0.001(2)
C2 0.034(3) 0.048(3) 0.024(3) 0.002(2) 0.014(2) -0.001(2)
C3 0.024(3) 0.037(3) 0.035(3) 0.004(2) 0.002(2) -0.002(2)
C4 0.019(2) 0.022(2) 0.027(3) 0.003(2) 0.0060(19) 0.0006(19)
C5 0.016(2) 0.019(2) 0.028(3) 0.001(2) 0.0045(18) -0.0017(18)
C6 0.017(2) 0.015(2) 0.028(3) -0.001(2) 0.0047(19) 0.0014(18)
C7 0.016(2) 0.022(2) 0.027(3) -0.002(2) 0.0102(19) 0.0005(19)
C8 0.018(2) 0.047(3) 0.029(3) -0.005(2) 0.011(2) -0.002(2)
C9 0.024(3) 0.058(3) 0.027(3) -0.007(2) 0.006(2) -0.004(2)
C10 0.017(2) 0.044(3) 0.039(3) 0.000(2) 0.002(2) 0.000(2)
C11 0.019(2) 0.017(2) 0.031(3) 0.000(2) 0.001(2) -0.0007(19)
C12 0.023(2) 0.018(2) 0.027(3) 0.0002(19) 0.009(2) 0.0010(19)
C13 0.018(2) 0.018(2) 0.026(3) 0.002(2) 0.0061(19) 0.0028(19)
C14 0.022(2) 0.017(2) 0.029(3) 0.001(2) 0.001(2) -0.0002(19)
C15 0.027(3) 0.044(3) 0.028(3) -0.002(2) 0.005(2) 0.001(2)
C16 0.017(3) 0.058(3) 0.041(3) 0.003(3) -0.004(2) 0.003(2)
C17 0.015(2) 0.046(3) 0.044(3) 0.000(3) 0.008(2) -0.002(2)
C18 0.017(2) 0.019(2) 0.029(3) -0.001(2) 0.0060(19) 0.0002(19)
C19 0.025(3) 0.029(3) 0.039(3) -0.001(2) 0.015(2) 0.002(2)
C20 0.055(3) 0.030(3) 0.047(3) 0.002(3) 0.020(3) 0.010(3)
C21 0.068(4) 0.032(3) 0.075(5) 0.004(3) 0.040(4) 0.014(3)
C22 0.062(4) 0.034(3) 0.091(5) -0.021(4) 0.049(4) -0.012(3)
C23 0.046(3) 0.060(4) 0.058(4) -0.021(3) 0.011(3) -0.010(3)
C24 0.035(3) 0.040(3) 0.054(4) -0.008(3) 0.012(3) 0.003(2)
C25 0.030(3) 0.018(2) 0.042(3) 0.002(2) 0.007(2) 0.005(2)
C26 0.033(3) 0.037(3) 0.038(3) -0.003(2) 0.001(2) 0.003(2)
C27 0.051(4) 0.042(3) 0.049(4) -0.008(3) -0.006(3) 0.003(3)
C28 0.040(4) 0.043(3) 0.081(5) -0.013(3) -0.021(3) 0.001(3)
C29 0.025(3) 0.049(4) 0.090(5) 0.007(3) 0.006(3) 0.000(3)
C30 0.032(3) 0.048(3) 0.061(4) 0.010(3) 0.013(3) 0.008(3)
C31 0.021(2) 0.030(3) 0.026(3) 0.006(2) 0.0058(19) 0.003(2)
C32 0.031(3) 0.031(3) 0.038(3) 0.002(2) 0.010(2) 0.001(2)
C33 0.037(3) 0.037(3) 0.049(3) 0.004(3) 0.014(2) -0.004(2)
C34 0.030(3) 0.047(3) 0.041(3) 0.005(3) 0.020(2) 0.002(2)
C35 0.024(2) 0.039(3) 0.025(3) 0.003(2) 0.009(2) 0.005(2)
C36 0.022(2) 0.031(3) 0.027(3) 0.002(2) 0.004(2) 0.000(2)
C37 0.037(3) 0.038(3) 0.029(3) -0.001(2) 0.011(2) 0.005(2)
C38 0.053(3) 0.053(3) 0.032(3) -0.008(3) 0.009(2) 0.010(3)
C39 0.049(3) 0.050(3) 0.061(4) 0.002(3) 0.035(3) 0.009(3)
C40 0.024(3) 0.035(3) 0.028(3) -0.008(2) 0.003(2) 0.000(2)
C41 0.027(3) 0.042(3) 0.036(3) -0.011(3) 0.008(2) 0.004(2)
C42 0.032(3) 0.028(3) 0.051(3) -0.012(3) 0.002(2) 0.010(2)
C43 0.025(3) 0.024(3) 0.040(3) -0.002(2) -0.001(2) -0.002(2)
C44 0.028(2) 0.021(2) 0.025(3) -0.008(2) 0.0031(19) -0.003(2)
C45 0.017(2) 0.029(3) 0.031(3) -0.010(2) 0.001(2) 0.000(2)
C46 0.025(3) 0.024(3) 0.044(3) 0.002(2) 0.010(2) -0.002(2)
C47 0.037(3) 0.042(3) 0.067(4) -0.018(3) 0.013(3) 0.000(3)
C48 0.025(3) 0.060(4) 0.087(5) -0.016(4) 0.003(3) -0.003(3)
C49 0.038(3) 0.047(4) 0.070(4) -0.001(3) -0.013(3) -0.009(3)
C50 0.041(3) 0.054(4) 0.063(4) -0.019(3) -0.007(3) -0.001(3)
C51 0.028(3) 0.046(3) 0.044(3) -0.010(3) 0.006(2) 0.002(2)
C52 0.026(3) 0.025(3) 0.045(3) 0.002(2) 0.012(2) 0.002(2)
C53 0.048(3) 0.032(3) 0.051(3) 0.003(3) 0.014(3) -0.003(2)
C54 0.066(4) 0.026(3) 0.064(4) 0.005(3) 0.018(3) -0.001(3)
C55 0.073(4) 0.027(3) 0.057(4) 0.015(3) 0.031(3) 0.011(3)
C56 0.057(4) 0.049(4) 0.039(3) 0.007(3) 0.012(3) 0.008(3)
C57 0.045(3) 0.030(3) 0.043(3) 0.001(3) 0.011(2) 0.001(2)
C58 0.025(3) 0.027(3) 0.038(3) 0.004(2) 0.000(2) 0.001(2)
C59 0.028(3) 0.043(3) 0.060(4) -0.005(3) 0.008(2) -0.010(2)
C60 0.041(3) 0.056(4) 0.065(4) 0.003(3) 0.007(3) -0.023(3)
C61 0.063(4) 0.038(3) 0.051(4) 0.004(3) -0.015(3) -0.021(3)
C62 0.061(4) 0.030(3) 0.047(3) -0.005(3) -0.010(3) 0.004(3)
C63 0.039(3) 0.032(3) 0.043(3) 0.002(2) -0.004(2) 0.006(3)
C64 0.019(2) 0.022(3) 0.042(3) 0.001(2) 0.009(2) -0.002(2)
C65 0.025(3) 0.028(3) 0.040(3) 0.001(2) 0.007(2) -0.002(2)
C66 0.017(3) 0.037(3) 0.061(4) 0.001(3) 0.007(2) 0.002(2)
C67 0.025(3) 0.046(3) 0.060(4) -0.003(3) 0.019(3) -0.001(2)
C68 0.037(3) 0.071(4) 0.042(3) 0.013(3) 0.016(3) 0.003(3)
C69 0.029(3) 0.053(3) 0.039(3) 0.011(3) 0.003(2) 0.006(2)
C70 0.008(2) 0.028(3) 0.045(3) 0.010(2) 0.012(2) 0.005(2)
C71 0.014(2) 0.030(3) 0.044(3) 0.004(2) 0.011(2) 0.003(2)
C72 0.031(3) 0.030(3) 0.049(3) 0.006(3) 0.006(2) -0.002(2)
C73 0.044(3) 0.041(3) 0.054(4) 0.018(3) 0.010(3) 0.000(3)
C74 0.031(3) 0.052(4) 0.036(3) 0.015(3) 0.007(2) 0.002(3)
C75 0.017(2) 0.039(3) 0.029(3) 0.005(2) 0.010(2) 0.005(2)
C76 0.022(2) 0.047(3) 0.028(3) 0.001(2) 0.007(2) 0.008(2)
C77 0.022(3) 0.044(3) 0.049(3) 0.001(3) 0.005(2) -0.001(2)
C78 0.043(3) 0.064(4) 0.036(3) 0.000(3) 0.013(2) 0.008(3)
C79 0.018(2) 0.026(3) 0.035(3) -0.004(2) 0.012(2) -0.004(2)
C80 0.017(2) 0.036(3) 0.033(3) -0.002(2) 0.011(2) 0.003(2)
C81 0.030(3) 0.051(3) 0.036(3) -0.003(3) 0.009(2) 0.003(2)
C82 0.042(3) 0.039(3) 0.046(3) -0.010(3) 0.015(3) 0.012(3)
C83 0.031(3) 0.029(3) 0.045(3) 0.000(2) 0.011(2) 0.006(2)
C84 0.017(2) 0.028(3) 0.037(3) 0.004(2) 0.008(2) -0.001(2)
C85 0.026(3) 0.019(2) 0.033(3) 0.002(2) 0.008(2) -0.001(2)
C86 0.024(3) 0.044(3) 0.034(3) 0.005(2) 0.006(2) 0.000(2)
C87 0.022(3) 0.047(3) 0.053(4) 0.003(3) 0.010(2) 0.000(2)
C88 0.035(3) 0.042(3) 0.054(4) -0.001(3) 0.027(3) -0.001(2)
C89 0.051(4) 0.059(4) 0.034(3) -0.006(3) 0.018(3) -0.015(3)
C90 0.034(3) 0.048(3) 0.050(4) -0.003(3) 0.010(2) -0.015(3)
C91 0.028(3) 0.025(3) 0.032(3) -0.002(2) 0.000(2) 0.001(2)
C92 0.033(3) 0.034(3) 0.121(5) 0.011(3) 0.006(3) 0.011(3)
C93 0.041(4) 0.052(4) 0.164(7) 0.011(4) -0.008(4) 0.015(3)
C94 0.067(4) 0.033(4) 0.087(5) 0.006(3) -0.028(4) 0.020(3)
C95 0.071(4) 0.025(3) 0.064(4) 0.005(3) -0.004(3) 0.000(3)
C96 0.040(3) 0.035(3) 0.046(3) 0.006(3) 0.001(2) -0.002(3)
Br1 0.0209(2) 0.0406(3) 0.0353(3) -0.0022(2) 0.01150(19) -0.0001(2)

loop_
_atom_type_symbol
_atom_type_description
_atom_type_scat_dispersion_real
_atom_type_scat_dispersion_imag
_atom_type_scat_source
C C 0.0033 0.0016 'International Tables Vol C Tables 4.2.6.8 and 6.1.1.4'
H H 0.0000 0.0000 'International Tables Vol C Tables 4.2.6.8 and 6.1.1.4'
Ag Ag -0.8971 1.1015 'International Tables Vol C Tables 4.2.6.8 and 6.1.1.4'
Br Br -0.2901 2.4595 'International Tables Vol C Tables 4.2.6.8 and 6.1.1.4'
Cl Cl 0.1484 0.1585 'International Tables Vol C Tables 4.2.6.8 and 6.1.1.4'
Cu Cu 0.3201 1.2651 'International Tables Vol C Tables 4.2.6.8 and 6.1.1.4'
N N 0.0061 0.0033 'International Tables Vol C Tables 4.2.6.8 and 6.1.1.4'
O O 0.0106 0.0060 'International Tables Vol C Tables 4.2.6.8 and 6.1.1.4'
P P 0.1023 0.0942 'International Tables Vol C Tables 4.2.6.8 and 6.1.1.4'

loop_
_geom_angle_atom_site_label_1
_geom_angle_atom_site_label_2
_geom_angle_atom_site_label_3
_geom_angle
_geom_angle_site_symmetry_1
_geom_angle_site_symmetry_3
_geom_angle_publ_flag
P4 Ag1 P3 112.28(4) . . ?
P4 Ag1 N5 114.51(8) . . ?
P3 Ag1 N5 106.74(8) . . ?
N4 Ag1 P4 125.43(8) . . ?
N4 Ag1 P3 117.29(8) . . ?
N4 Ag1 N5 71.42(11) . . ?
P2 Cu1 P1 113.90(5) . . ?
N1 Cu1 P2 118.32(10) . . ?
N1 Cu1 P1 119.06(10) . . ?
N1 Cu1 N2 80.57(13) . . ?
N2 Cu1 P2 111.60(10) . . ?
N2 Cu1 P1 107.43(10) . . ?
O3 Cl1 O5 110.0(2) . . ?
O3 Cl1 O6 108.9(3) . . ?
O4 Cl1 O3 109.2(3) . . ?
O4 Cl1 O5 109.6(3) . . ?
O4 Cl1 O6 110.7(4) . . ?
O5 Cl1 O6 108.5(2) . . ?
C19 P4 Ag1 115.72(15) . . ?
C19 P4 C25 102.6(2) . . ?
C19 P4 C31 102.69(19) . . ?
C25 P4 Ag1 116.26(14) . . ?
C25 P4 C31 103.1(2) . . ?
C31 P4 Ag1 114.62(14) . . ?
C44 P3 Ag1 113.36(13) . . ?
C44 P3 C52 103.14(19) . . ?
C46 P3 Ag1 117.02(15) . . ?
C46 P3 C44 102.55(19) . . ?
C46 P3 C52 103.0(2) . . ?
C52 P3 Ag1 115.95(15) . . ?
C58 P2 Cu1 116.66(14) . . ?
C58 P2 C64 104.2(2) . . ?
C58 P2 C71 101.6(2) . . ?
C64 P2 Cu1 119.84(14) . . ?
C71 P2 Cu1 108.91(14) . . ?
C71 P2 C64 103.39(19) . . ?
C84 P1 Cu1 108.39(14) . . ?
C84 P1 C85 105.37(19) . . ?
C85 P1 Cu1 118.90(14) . . ?
C91 P1 Cu1 116.38(14) . . ?
C91 P1 C84 103.6(2) . . ?
C91 P1 C85 102.7(2) . . ?
C79 O1 C70 113.5(3) . . ?
C45 O2 C36 113.6(3) . . ?
C0AA N1 Cu1 127.9(3) . . ?
C0AA N1 C12 118.2(4) . . ?
C12 N1 Cu1 113.7(3) . . ?
C10 N2 Cu1 130.2(3) . . ?
C10 N2 C11 117.8(3) . . ?
C11 N2 Cu1 111.9(3) . . ?
C13 N3 C5 101.6(3) . . ?
C6 N4 Ag1 140.0(3) . . ?
C13 N4 Ag1 117.2(2) . . ?
C13 N4 C6 102.8(3) . . ?
C14 N5 Ag1 113.2(2) . . ?
C18 N5 Ag1 129.6(3) . . ?
C18 N5 C14 117.0(3) . . ?
N1 C0AA H0AA 118.3 . . ?
N1 C0AA C2 123.4(4) . . ?
C2 C0AA H0AA 118.3 . . ?
C0AA C2 H2 120.4 . . ?
C3 C2 C0AA 119.1(4) . . ?
C3 C2 H2 120.4 . . ?
C2 C3 H3 120.4 . . ?
C2 C3 C4 119.2(4) . . ?
C4 C3 H3 120.4 . . ?
C3 C4 C5 125.5(4) . . ?
C3 C4 C12 118.0(4) . . ?
C12 C4 C5 116.5(4) . . ?
N3 C5 C4 127.0(4) . . ?
N3 C5 C6 110.5(3) . . ?
C6 C5 C4 122.4(4) . . ?
N4 C6 C5 108.5(3) . . ?
N4 C6 C7 129.4(4) . . ?
C5 C6 C7 122.1(3) . . ?
C8 C7 C6 125.9(3) . . ?
C8 C7 C11 117.5(4) . . ?
C11 C7 C6 116.6(4) . . ?
C7 C8 H8 119.8 . . ?
C9 C8 C7 120.4(4) . . ?
C9 C8 H8 119.8 . . ?
C8 C9 H9 120.7 . . ?
C8 C9 C10 118.6(4) . . ?
C10 C9 H9 120.7 . . ?
N2 C10 C9 123.6(4) . . ?
N2 C10 H10 118.2 . . ?
C9 C10 H10 118.2 . . ?
N2 C11 C7 122.0(4) . . ?
N2 C11 C12 116.4(3) . . ?
C7 C11 C12 121.6(4) . . ?
N1 C12 C4 122.0(4) . . ?
N1 C12 C11 117.3(4) . . ?
C4 C12 C11 120.7(3) . . ?
N3 C13 N4 116.6(3) . . ?
N3 C13 C14 121.9(4) . . ?
N4 C13 C14 121.6(3) . . ?
N5 C14 C13 116.4(3) . . ?
N5 C14 C15 121.6(4) . . ?
C15 C14 C13 122.0(4) . . ?
C14 C15 H15 120.3 . . ?
C16 C15 C14 119.4(4) . . ?
C16 C15 H15 120.3 . . ?
C15 C16 H16 120.3 . . ?
C17 C16 C15 119.3(4) . . ?
C17 C16 H16 120.3 . . ?
C16 C17 H17 121.5 . . ?
C18 C17 C16 117.0(4) . . ?
C18 C17 H17 121.5 . . ?
N5 C18 C17 125.6(4) . . ?
N5 C18 Br1 114.7(3) . . ?
C17 C18 Br1 119.7(3) . . ?
C20 C19 P4 123.5(4) . . ?
C20 C19 C24 118.5(4) . . ?
C24 C19 P4 118.0(3) . . ?
C19 C20 H20 119.6 . . ?
C21 C20 C19 120.9(5) . . ?
C21 C20 H20 119.6 . . ?
C20 C21 H21 119.9 . . ?
C22 C21 C20 120.1(5) . . ?
C22 C21 H21 119.9 . . ?
C21 C22 H22 120.0 . . ?
C21 C22 C23 120.0(5) . . ?
C23 C22 H22 120.0 . . ?
C22 C23 H23 119.9 . . ?
C22 C23 C24 120.3(5) . . ?
C24 C23 H23 119.9 . . ?
C19 C24 H24 119.9 . . ?
C23 C24 C19 120.2(5) . . ?
C23 C24 H24 119.9 . . ?
C26 C25 P4 124.1(3) . . ?
C26 C25 C30 118.3(4) . . ?
C30 C25 P4 117.5(4) . . ?
C25 C26 H26 119.5 . . ?
C27 C26 C25 121.0(5) . . ?
C27 C26 H26 119.5 . . ?
C26 C27 H27 120.1 . . ?
C26 C27 C28 119.8(5) . . ?
C28 C27 H27 120.1 . . ?
C27 C28 H28 120.0 . . ?
C29 C28 C27 120.1(5) . . ?
C29 C28 H28 120.0 . . ?
C28 C29 H29 119.9 . . ?
C28 C29 C30 120.2(5) . . ?
C30 C29 H29 119.9 . . ?
C25 C30 H30 119.7 . . ?
C29 C30 C25 120.5(5) . . ?
C29 C30 H30 119.7 . . ?
C32 C31 P4 122.8(3) . . ?
C36 C31 P4 120.3(3) . . ?
C36 C31 C32 116.8(4) . . ?
C31 C32 H32 119.4 . . ?
C33 C32 C31 121.2(4) . . ?
C33 C32 H32 119.4 . . ?
C32 C33 H33 119.8 . . ?
C32 C33 C34 120.4(4) . . ?
C34 C33 H33 119.8 . . ?
C33 C34 H34 119.8 . . ?
C33 C34 C35 120.4(4) . . ?
C35 C34 H34 119.8 . . ?
C34 C35 C37 124.8(4) . . ?
C36 C35 C34 117.3(4) . . ?
C36 C35 C37 117.9(4) . . ?
C31 C36 O2 116.9(3) . . ?
C35 C36 O2 119.3(4) . . ?
C35 C36 C31 123.8(4) . . ?
C35 C37 C38 109.2(4) . . ?
C35 C37 C39 113.1(4) . . ?
C35 C37 C40 105.7(3) . . ?
C39 C37 C38 108.5(4) . . ?
C39 C37 C40 112.5(4) . . ?
C40 C37 C38 107.6(4) . . ?
C37 C38 H38A 109.5 . . ?
C37 C38 H38B 109.5 . . ?
C37 C38 H38C 109.5 . . ?
H38A C38 H38B 109.5 . . ?
H38A C38 H38C 109.5 . . ?
H38B C38 H38C 109.5 . . ?
C37 C39 H39A 109.5 . . ?
C37 C39 H39B 109.5 . . ?
C37 C39 H39C 109.5 . . ?
H39A C39 H39B 109.5 . . ?
H39A C39 H39C 109.5 . . ?
H39B C39 H39C 109.5 . . ?
C41 C40 C37 125.0(4) . . ?
C45 C40 C37 117.6(4) . . ?
C45 C40 C41 117.4(4) . . ?
C40 C41 H41 119.9 . . ?
C42 C41 C40 120.3(4) . . ?
C42 C41 H41 119.9 . . ?
C41 C42 H42 119.6 . . ?
C41 C42 C43 120.9(4) . . ?
C43 C42 H42 119.6 . . ?
C42 C43 H43 119.9 . . ?
C42 C43 C44 120.2(4) . . ?
C44 C43 H43 119.9 . . ?
C43 C44 P3 123.8(3) . . ?
C45 C44 P3 119.2(3) . . ?
C45 C44 C43 117.0(4) . . ?
C40 C45 O2 119.5(4) . . ?
C40 C45 C44 124.1(4) . . ?
C44 C45 O2 116.3(3) . . ?
C47 C46 P3 118.3(4) . . ?
C47 C46 C51 117.8(4) . . ?
C51 C46 P3 123.8(3) . . ?
C46 C47 H47 119.5 . . ?
C48 C47 C46 121.0(5) . . ?
C48 C47 H47 119.5 . . ?
C47 C48 H48 119.7 . . ?
C49 C48 C47 120.5(5) . . ?
C49 C48 H48 119.7 . . ?
C48 C49 H49 120.2 . . ?
C48 C49 C50 119.6(5) . . ?
C50 C49 H49 120.2 . . ?
C49 C50 H50 119.7 . . ?
C49 C50 C51 120.5(5) . . ?
C51 C50 H50 119.7 . . ?
C46 C51 H51 119.8 . . ?
C50 C51 C46 120.5(4) . . ?
C50 C51 H51 119.8 . . ?
C53 C52 P3 123.4(4) . . ?
C57 C52 P3 118.0(3) . . ?
C57 C52 C53 118.6(4) . . ?
C52 C53 H53 119.7 . . ?
C54 C53 C52 120.7(5) . . ?
C54 C53 H53 119.7 . . ?
C53 C54 H54 119.8 . . ?
C55 C54 C53 120.5(5) . . ?
C55 C54 H54 119.8 . . ?
C54 C55 H55 120.3 . . ?
C54 C55 C56 119.5(5) . . ?
C56 C55 H55 120.3 . . ?
C55 C56 H56 119.9 . . ?
C57 C56 C55 120.2(5) . . ?
C57 C56 H56 119.9 . . ?
C52 C57 C56 120.6(5) . . ?
C52 C57 H57 119.7 . . ?
C56 C57 H57 119.7 . . ?
C59 C58 P2 117.3(4) . . ?
C63 C58 P2 123.8(3) . . ?
C63 C58 C59 118.9(4) . . ?
C58 C59 H59 120.0 . . ?
C60 C59 C58 119.9(5) . . ?
C60 C59 H59 120.0 . . ?
C59 C60 H60 119.7 . . ?
C59 C60 C61 120.5(5) . . ?
C61 C60 H60 119.7 . . ?
C60 C61 H61 120.2 . . ?
C62 C61 C60 119.7(5) . . ?
C62 C61 H61 120.2 . . ?
C61 C62 H62 119.8 . . ?
C61 C62 C63 120.4(5) . . ?
C63 C62 H62 119.8 . . ?
C58 C63 C62 120.6(5) . . ?
C58 C63 H63 119.7 . . ?
C62 C63 H63 119.7 . . ?
C65 C64 P2 121.9(3) . . ?
C69 C64 P2 118.7(3) . . ?
C69 C64 C65 119.4(4) . . ?
C64 C65 H65 120.0 . . ?
C66 C65 C64 120.0(4) . . ?
C66 C65 H65 120.0 . . ?
C65 C66 H66 119.8 . . ?
C67 C66 C65 120.5(4) . . ?
C67 C66 H66 119.8 . . ?
C66 C67 H67 120.5 . . ?
C68 C67 C66 119.0(4) . . ?
C68 C67 H67 120.5 . . ?
C67 C68 H68 119.2 . . ?
C69 C68 C67 121.5(5) . . ?
C69 C68 H68 119.2 . . ?
C64 C69 H69 120.2 . . ?
C68 C69 C64 119.6(4) . . ?
C68 C69 H69 120.2 . . ?
C71 C70 O1 115.3(4) . . ?
C75 C70 O1 120.0(4) . . ?
C75 C70 C71 124.7(4) . . ?
C70 C71 P2 118.5(3) . . ?
C70 C71 C72 116.4(4) . . ?
C72 C71 P2 124.9(4) . . ?
C71 C72 H72 119.8 . . ?
C73 C72 C71 120.4(4) . . ?
C73 C72 H72 119.8 . . ?
C72 C73 H73 119.6 . . ?
C74 C73 C72 120.8(5) . . ?
C74 C73 H73 119.6 . . ?
C73 C74 H74 119.6 . . ?
C73 C74 C75 120.9(5) . . ?
C75 C74 H74 119.6 . . ?
C70 C75 C74 116.8(4) . . ?
C70 C75 C76 117.7(4) . . ?
C74 C75 C76 125.5(4) . . ?
C75 C76 C77 107.9(3) . . ?
C75 C76 C80 106.4(3) . . ?
C78 C76 C75 112.1(4) . . ?
C78 C76 C77 108.8(4) . . ?
C78 C76 C80 112.7(4) . . ?
C80 C76 C77 108.8(3) . . ?
C76 C77 H77A 109.5 . . ?
C76 C77 H77B 109.5 . . ?
C76 C77 H77C 109.5 . . ?
H77A C77 H77B 109.5 . . ?
H77A C77 H77C 109.5 . . ?
H77B C77 H77C 109.5 . . ?
C76 C78 H78A 109.5 . . ?
C76 C78 H78B 109.5 . . ?
C76 C78 H78C 109.5 . . ?
H78A C78 H78B 109.5 . . ?
H78A C78 H78C 109.5 . . ?
H78B C78 H78C 109.5 . . ?
O1 C79 C84 115.6(4) . . ?
C80 C79 O1 119.3(4) . . ?
C80 C79 C84 125.1(4) . . ?
C79 C80 C76 118.1(4) . . ?
C79 C80 C81 117.0(4) . . ?
C81 C80 C76 124.9(4) . . ?
C80 C81 H81 119.9 . . ?
C80 C81 C82 120.3(4) . . ?
C82 C81 H81 119.9 . . ?
C81 C82 H82 119.5 . . ?
C83 C82 C81 121.1(4) . . ?
C83 C82 H82 119.5 . . ?
C82 C83 H83 119.7 . . ?
C82 C83 C84 120.6(4) . . ?
C84 C83 H83 119.7 . . ?
C79 C84 P1 119.0(3) . . ?
C79 C84 C83 116.0(4) . . ?
C83 C84 P1 124.4(3) . . ?
C86 C85 P1 123.8(3) . . ?
C86 C85 C90 119.3(4) . . ?
C90 C85 P1 116.9(3) . . ?
C85 C86 H86 119.8 . . ?
C87 C86 C85 120.5(4) . . ?
C87 C86 H86 119.8 . . ?
C86 C87 H87 119.8 . . ?
C86 C87 C88 120.3(4) . . ?
C88 C87 H87 119.8 . . ?
C87 C88 H88 120.4 . . ?
C89 C88 C87 119.1(4) . . ?
C89 C88 H88 120.4 . . ?
C88 C89 H89 119.8 . . ?
C90 C89 C88 120.3(5) . . ?
C90 C89 H89 119.8 . . ?
C85 C90 H90 119.8 . . ?
C89 C90 C85 120.4(4) . . ?
C89 C90 H90 119.8 . . ?
C92 C91 P1 118.7(4) . . ?
C92 C91 C96 117.2(4) . . ?
C96 C91 P1 124.0(3) . . ?
C91 C92 H92 119.5 . . ?
C91 C92 C93 120.9(5) . . ?
C93 C92 H92 119.5 . . ?
C92 C93 H93 119.9 . . ?
C94 C93 C92 120.2(5) . . ?
C94 C93 H93 119.9 . . ?
C93 C94 H94 120.0 . . ?
C95 C94 C93 120.0(5) . . ?
C95 C94 H94 120.0 . . ?
C94 C95 H95 120.0 . . ?
C94 C95 C96 120.0(5) . . ?
C96 C95 H95 120.0 . . ?
C91 C96 C95 121.5(5) . . ?
C91 C96 H96 119.2 . . ?
C95 C96 H96 119.2 . . ?

loop_
_geom_bond_atom_site_label_1
_geom_bond_atom_site_label_2
_geom_bond_distance
_geom_bond_site_symmetry_2
_geom_bond_publ_flag
Ag1 P4 2.4433(12) . ?
Ag1 P3 2.4689(12) . ?
Ag1 N4 2.264(3) . ?
Ag1 N5 2.477(3) . ?
Cu1 P2 2.2367(13) . ?
Cu1 P1 2.2436(13) . ?
Cu1 N1 2.039(3) . ?
Cu1 N2 2.102(3) . ?
Cl1 O3 1.397(4) . ?
Cl1 O4 1.386(4) . ?
Cl1 O5 1.422(3) . ?
Cl1 O6 1.423(5) . ?
P4 C19 1.823(4) . ?
P4 C25 1.826(4) . ?
P4 C31 1.827(4) . ?
P3 C44 1.816(4) . ?
P3 C46 1.815(4) . ?
P3 C52 1.817(4) . ?
P2 C58 1.819(4) . ?
P2 C64 1.834(4) . ?
P2 C71 1.820(4) . ?
P1 C84 1.817(4) . ?
P1 C85 1.829(4) . ?
P1 C91 1.814(4) . ?
O1 C70 1.399(5) . ?
O1 C79 1.394(5) . ?
O2 C36 1.406(5) . ?
O2 C45 1.402(5) . ?
N1 C0AA 1.322(5) . ?
N1 C12 1.354(5) . ?
N2 C10 1.320(5) . ?
N2 C11 1.361(5) . ?
N3 C5 1.376(5) . ?
N3 C13 1.341(5) . ?
N4 C6 1.366(5) . ?
N4 C13 1.358(5) . ?
N5 C14 1.344(5) . ?
N5 C18 1.321(5) . ?
C0AA H0AA 0.9500 . ?
C0AA C2 1.389(6) . ?
C2 H2 0.9500 . ?
C2 C3 1.374(6) . ?
C3 H3 0.9500 . ?
C3 C4 1.392(6) . ?
C4 C5 1.430(5) . ?
C4 C12 1.416(5) . ?
C5 C6 1.380(5) . ?
C6 C7 1.434(5) . ?
C7 C8 1.392(5) . ?
C7 C11 1.401(5) . ?
C8 H8 0.9500 . ?
C8 C9 1.347(6) . ?
C9 H9 0.9500 . ?
C9 C10 1.388(6) . ?
C10 H10 0.9500 . ?
C11 C12 1.452(5) . ?
C13 C14 1.464(5) . ?
C14 C15 1.382(6) . ?
C15 H15 0.9500 . ?
C15 C16 1.377(6) . ?
C16 H16 0.9500 . ?
C16 C17 1.373(6) . ?
C17 H17 0.9500 . ?
C17 C18 1.367(6) . ?
C18 Br1 1.897(4) . ?
C19 C20 1.381(6) . ?
C19 C24 1.388(6) . ?
C20 H20 0.9500 . ?
C20 C21 1.373(7) . ?
C21 H21 0.9500 . ?
C21 C22 1.366(7) . ?
C22 H22 0.9500 . ?
C22 C23 1.370(8) . ?
C23 H23 0.9500 . ?
C23 C24 1.378(7) . ?
C24 H24 0.9500 . ?
C25 C26 1.376(6) . ?
C25 C30 1.398(6) . ?
C26 H26 0.9500 . ?
C26 C27 1.372(6) . ?
C27 H27 0.9500 . ?
C27 C28 1.380(7) . ?
C28 H28 0.9500 . ?
C28 C29 1.367(7) . ?
C29 H29 0.9500 . ?
C29 C30 1.369(7) . ?
C30 H30 0.9500 . ?
C31 C32 1.397(6) . ?
C31 C36 1.385(6) . ?
C32 H32 0.9500 . ?
C32 C33 1.367(6) . ?
C33 H33 0.9500 . ?
C33 C34 1.391(6) . ?
C34 H34 0.9500 . ?
C34 C35 1.392(6) . ?
C35 C36 1.383(6) . ?
C35 C37 1.517(6) . ?
C37 C38 1.557(6) . ?
C37 C39 1.526(6) . ?
C37 C40 1.533(6) . ?
C38 H38A 0.9800 . ?
C38 H38B 0.9800 . ?
C38 H38C 0.9800 . ?
C39 H39A 0.9800 . ?
C39 H39B 0.9800 . ?
C39 H39C 0.9800 . ?
C40 C41 1.390(6) . ?
C40 C45 1.377(6) . ?
C41 H41 0.9500 . ?
C41 C42 1.383(6) . ?
C42 H42 0.9500 . ?
C42 C43 1.384(6) . ?
C43 H43 0.9500 . ?
C43 C44 1.393(6) . ?
C44 C45 1.388(6) . ?
C46 C47 1.382(6) . ?
C46 C51 1.384(6) . ?
C47 H47 0.9500 . ?
C47 C48 1.377(7) . ?
C48 H48 0.9500 . ?
C48 C49 1.352(7) . ?
C49 H49 0.9500 . ?
C49 C50 1.370(7) . ?
C50 H50 0.9500 . ?
C50 C51 1.377(6) . ?
C51 H51 0.9500 . ?
C52 C53 1.392(6) . ?
C52 C57 1.373(6) . ?
C53 H53 0.9500 . ?
C53 C54 1.372(6) . ?
C54 H54 0.9500 . ?
C54 C55 1.362(7) . ?
C55 H55 0.9500 . ?
C55 C56 1.387(7) . ?
C56 H56 0.9500 . ?
C56 C57 1.376(6) . ?
C57 H57 0.9500 . ?
C58 C59 1.387(6) . ?
C58 C63 1.378(6) . ?
C59 H59 0.9500 . ?
C59 C60 1.381(7) . ?
C60 H60 0.9500 . ?
C60 C61 1.383(7) . ?
C61 H61 0.9500 . ?
C61 C62 1.355(7) . ?
C62 H62 0.9500 . ?
C62 C63 1.390(6) . ?
C63 H63 0.9500 . ?
C64 C65 1.384(6) . ?
C64 C69 1.383(6) . ?
C65 H65 0.9500 . ?
C65 C66 1.379(6) . ?
C66 H66 0.9500 . ?
C66 C67 1.373(6) . ?
C67 H67 0.9500 . ?
C67 C68 1.371(6) . ?
C68 H68 0.9500 . ?
C68 C69 1.367(6) . ?
C69 H69 0.9500 . ?
C70 C71 1.391(6) . ?
C70 C75 1.365(6) . ?
C71 C72 1.405(6) . ?
C72 H72 0.9500 . ?
C72 C73 1.375(6) . ?
C73 H73 0.9500 . ?
C73 C74 1.373(7) . ?
C74 H74 0.9500 . ?
C74 C75 1.399(6) . ?
C75 C76 1.527(6) . ?
C76 C77 1.552(6) . ?
C76 C78 1.525(6) . ?
C76 C80 1.529(6) . ?
C77 H77A 0.9800 . ?
C77 H77B 0.9800 . ?
C77 H77C 0.9800 . ?
C78 H78A 0.9800 . ?
C78 H78B 0.9800 . ?
C78 H78C 0.9800 . ?
C79 C80 1.373(6) . ?
C79 C84 1.398(6) . ?
C80 C81 1.389(6) . ?
C81 H81 0.9500 . ?
C81 C82 1.390(6) . ?
C82 H82 0.9500 . ?
C82 C83 1.380(6) . ?
C83 H83 0.9500 . ?
C83 C84 1.398(6) . ?
C85 C86 1.372(6) . ?
C85 C90 1.381(6) . ?
C86 H86 0.9500 . ?
C86 C87 1.368(6) . ?
C87 H87 0.9500 . ?
C87 C88 1.384(6) . ?
C88 H88 0.9500 . ?
C88 C89 1.378(6) . ?
C89 H89 0.9500 . ?
C89 C90 1.367(6) . ?
C90 H90 0.9500 . ?
C91 C92 1.372(6) . ?
C91 C96 1.381(6) . ?
C92 H92 0.9500 . ?
C92 C93 1.394(7) . ?
C93 H93 0.9500 . ?
C93 C94 1.357(8) . ?
C94 H94 0.9500 . ?
C94 C95 1.348(7) . ?
C95 H95 0.9500 . ?
C95 C96 1.385(7) . ?
C96 H96 0.9500 . ?

loop_
_geom_torsion_atom_site_label_1
_geom_torsion_atom_site_label_2
_geom_torsion_atom_site_label_3
_geom_torsion_atom_site_label_4
_geom_torsion
_geom_torsion_site_symmetry_1
_geom_torsion_site_symmetry_2
_geom_torsion_site_symmetry_3
_geom_torsion_site_symmetry_4
_geom_torsion_publ_flag
Ag1 P4 C19 C20 -150.7(3) . . . . ?
Ag1 P4 C19 C24 29.3(4) . . . . ?
Ag1 P4 C25 C26 -129.7(3) . . . . ?
Ag1 P4 C25 C30 50.7(4) . . . . ?
Ag1 P4 C31 C32 -129.1(3) . . . . ?
Ag1 P4 C31 C36 46.6(4) . . . . ?
Ag1 P3 C44 C43 125.1(3) . . . . ?
Ag1 P3 C44 C45 -51.8(4) . . . . ?
Ag1 P3 C46 C47 -40.6(4) . . . . ?
Ag1 P3 C46 C51 142.4(3) . . . . ?
Ag1 P3 C52 C53 152.4(3) . . . . ?
Ag1 P3 C52 C57 -27.9(4) . . . . ?
Ag1 N4 C6 C5 179.4(3) . . . . ?
Ag1 N4 C6 C7 -0.5(7) . . . . ?
Ag1 N4 C13 N3 -179.5(3) . . . . ?
Ag1 N4 C13 C14 1.1(5) . . . . ?
Ag1 N5 C14 C13 -4.8(4) . . . . ?
Ag1 N5 C14 C15 175.1(3) . . . . ?
Ag1 N5 C18 C17 -173.3(3) . . . . ?
Ag1 N5 C18 Br1 6.1(4) . . . . ?
Cu1 P2 C58 C59 36.1(4) . . . . ?
Cu1 P2 C58 C63 -146.9(3) . . . . ?
Cu1 P2 C64 C65 -129.9(3) . . . . ?
Cu1 P2 C64 C69 50.6(4) . . . . ?
Cu1 P2 C71 C70 49.7(3) . . . . ?
Cu1 P2 C71 C72 -125.1(3) . . . . ?
Cu1 P1 C84 C79 -48.8(3) . . . . ?
Cu1 P1 C84 C83 121.9(3) . . . . ?
Cu1 P1 C85 C86 118.3(3) . . . . ?
Cu1 P1 C85 C90 -61.7(4) . . . . ?
Cu1 P1 C91 C92 -17.4(5) . . . . ?
Cu1 P1 C91 C96 159.1(3) . . . . ?
Cu1 N1 C0AA C2 175.9(3) . . . . ?
Cu1 N1 C12 C4 -176.7(3) . . . . ?
Cu1 N1 C12 C11 2.6(4) . . . . ?
Cu1 N2 C10 C9 -177.2(3) . . . . ?
Cu1 N2 C11 C7 178.3(3) . . . . ?
Cu1 N2 C11 C12 -0.5(4) . . . . ?
P4 C19 C20 C21 -179.2(4) . . . . ?
P4 C19 C24 C23 178.8(4) . . . . ?
P4 C25 C26 C27 -178.9(3) . . . . ?
P4 C25 C30 C29 179.6(4) . . . . ?
P4 C31 C32 C33 175.8(4) . . . . ?
P4 C31 C36 O2 2.0(5) . . . . ?
P4 C31 C36 C35 -177.7(3) . . . . ?
P3 C44 C45 O2 0.9(5) . . . . ?
P3 C44 C45 C40 179.5(3) . . . . ?
P3 C46 C47 C48 -175.8(4) . . . . ?
P3 C46 C51 C50 175.0(4) . . . . ?
P3 C52 C53 C54 179.4(4) . . . . ?
P3 C52 C57 C56 -178.4(4) . . . . ?
P2 C58 C59 C60 175.0(4) . . . . ?
P2 C58 C63 C62 -177.0(3) . . . . ?
P2 C64 C65 C66 -178.4(3) . . . . ?
P2 C64 C69 C68 178.2(4) . . . . ?
P2 C71 C72 C73 173.1(3) . . . . ?
P1 C85 C86 C87 -179.7(4) . . . . ?
P1 C85 C90 C89 -179.1(4) . . . . ?
P1 C91 C92 C93 178.5(5) . . . . ?
P1 C91 C96 C95 -178.9(4) . . . . ?
O1 C70 C71 P2 6.8(5) . . . . ?
O1 C70 C71 C72 -178.0(3) . . . . ?
O1 C70 C75 C74 179.1(3) . . . . ?
O1 C70 C75 C76 0.5(5) . . . . ?
O1 C79 C80 C76 -3.3(5) . . . . ?
O1 C79 C80 C81 177.9(3) . . . . ?
O1 C79 C84 P1 -7.4(5) . . . . ?
O1 C79 C84 C83 -178.9(3) . . . . ?
N1 C0AA C2 C3 -0.1(7) . . . . ?
N2 C11 C12 N1 -1.4(5) . . . . ?
N2 C11 C12 C4 177.9(3) . . . . ?
N3 C5 C6 N4 -0.1(4) . . . . ?
N3 C5 C6 C7 179.9(3) . . . . ?
N3 C13 C14 N5 -176.6(4) . . . . ?
N3 C13 C14 C15 3.5(6) . . . . ?
N4 C6 C7 C8 3.6(7) . . . . ?
N4 C6 C7 C11 -177.3(4) . . . . ?
N4 C13 C14 N5 2.8(5) . . . . ?
N4 C13 C14 C15 -177.0(4) . . . . ?
N5 C14 C15 C16 -0.9(6) . . . . ?
C0AA N1 C12 C4 -0.3(6) . . . . ?
C0AA N1 C12 C11 179.0(4) . . . . ?
C0AA C2 C3 C4 0.1(7) . . . . ?
C2 C3 C4 C5 179.8(4) . . . . ?
C2 C3 C4 C12 -0.3(6) . . . . ?
C3 C4 C5 N3 -2.4(7) . . . . ?
C3 C4 C5 C6 -179.3(4) . . . . ?
C3 C4 C12 N1 0.4(6) . . . . ?
C3 C4 C12 C11 -178.9(4) . . . . ?
C4 C5 C6 N4 177.3(4) . . . . ?
C4 C5 C6 C7 -2.7(6) . . . . ?
C5 N3 C13 N4 -0.2(4) . . . . ?
C5 N3 C13 C14 179.3(3) . . . . ?
C5 C4 C12 N1 -179.7(4) . . . . ?
C5 C4 C12 C11 1.0(6) . . . . ?
C5 C6 C7 C8 -176.3(4) . . . . ?
C5 C6 C7 C11 2.7(6) . . . . ?
C6 N4 C13 N3 0.1(4) . . . . ?
C6 N4 C13 C14 -179.3(3) . . . . ?
C6 C7 C8 C9 178.9(4) . . . . ?
C6 C7 C11 N2 -179.7(3) . . . . ?
C6 C7 C11 C12 -0.9(6) . . . . ?
C7 C8 C9 C10 0.8(7) . . . . ?
C7 C11 C12 N1 179.8(4) . . . . ?
C7 C11 C12 C4 -0.9(6) . . . . ?
C8 C7 C11 N2 -0.5(6) . . . . ?
C8 C7 C11 C12 178.2(4) . . . . ?
C8 C9 C10 N2 -0.8(7) . . . . ?
C10 N2 C11 C7 0.6(6) . . . . ?
C10 N2 C11 C12 -178.3(4) . . . . ?
C11 N2 C10 C9 0.1(6) . . . . ?
C11 C7 C8 C9 -0.2(6) . . . . ?
C12 N1 C0AA C2 0.2(6) . . . . ?
C12 C4 C5 N3 177.7(4) . . . . ?
C12 C4 C5 C6 0.7(6) . . . . ?
C13 N3 C5 C4 -177.1(4) . . . . ?
C13 N3 C5 C6 0.2(4) . . . . ?
C13 N4 C6 C5 0.0(4) . . . . ?
C13 N4 C6 C7 -180.0(4) . . . . ?
C13 C14 C15 C16 178.9(4) . . . . ?
C14 N5 C18 C17 0.8(6) . . . . ?
C14 N5 C18 Br1 -179.8(3) . . . . ?
C14 C15 C16 C17 1.1(7) . . . . ?
C15 C16 C17 C18 -0.3(7) . . . . ?
C16 C17 C18 N5 -0.6(7) . . . . ?
C16 C17 C18 Br1 180.0(3) . . . . ?
C18 N5 C14 C13 -179.8(3) . . . . ?
C18 N5 C14 C15 0.0(6) . . . . ?
C19 P4 C25 C26 103.0(4) . . . . ?
C19 P4 C25 C30 -76.6(4) . . . . ?
C19 P4 C31 C32 -2.8(4) . . . . ?
C19 P4 C31 C36 172.9(3) . . . . ?
C19 C20 C21 C22 0.1(8) . . . . ?
C20 C19 C24 C23 -1.1(7) . . . . ?
C20 C21 C22 C23 -0.7(8) . . . . ?
C21 C22 C23 C24 0.4(8) . . . . ?
C22 C23 C24 C19 0.6(7) . . . . ?
C24 C19 C20 C21 0.8(7) . . . . ?
C25 P4 C19 C20 -23.1(4) . . . . ?
C25 P4 C19 C24 157.0(3) . . . . ?
C25 P4 C31 C32 103.5(4) . . . . ?
C25 P4 C31 C36 -80.7(4) . . . . ?
C25 C26 C27 C28 -1.2(7) . . . . ?
C26 C25 C30 C29 0.0(7) . . . . ?
C26 C27 C28 C29 1.0(8) . . . . ?
C27 C28 C29 C30 -0.2(8) . . . . ?
C28 C29 C30 C25 -0.3(8) . . . . ?
C30 C25 C26 C27 0.7(7) . . . . ?
C31 P4 C19 C20 83.7(4) . . . . ?
C31 P4 C19 C24 -96.3(4) . . . . ?
C31 P4 C25 C26 -3.5(4) . . . . ?
C31 P4 C25 C30 177.0(4) . . . . ?
C31 C32 C33 C34 0.7(7) . . . . ?
C32 C31 C36 O2 178.0(3) . . . . ?
C32 C31 C36 C35 -1.7(6) . . . . ?
C32 C33 C34 C35 0.3(7) . . . . ?
C33 C34 C35 C36 -1.8(6) . . . . ?
C33 C34 C35 C37 177.6(4) . . . . ?
C34 C35 C36 O2 -177.0(4) . . . . ?
C34 C35 C36 C31 2.6(7) . . . . ?
C34 C35 C37 C38 -104.8(5) . . . . ?
C34 C35 C37 C39 16.1(6) . . . . ?
C34 C35 C37 C40 139.6(4) . . . . ?
C35 C37 C40 C41 -138.9(4) . . . . ?
C35 C37 C40 C45 42.0(5) . . . . ?
C36 O2 C45 C40 -36.2(5) . . . . ?
C36 O2 C45 C44 142.5(4) . . . . ?
C36 C31 C32 C33 0.0(6) . . . . ?
C36 C35 C37 C38 74.6(5) . . . . ?
C36 C35 C37 C39 -164.5(4) . . . . ?
C36 C35 C37 C40 -41.0(5) . . . . ?
C37 C35 C36 O2 3.5(6) . . . . ?
C37 C35 C36 C31 -176.9(4) . . . . ?
C37 C40 C41 C42 -178.2(4) . . . . ?
C37 C40 C45 O2 -5.4(6) . . . . ?
C37 C40 C45 C44 176.0(4) . . . . ?
C38 C37 C40 C41 104.6(5) . . . . ?
C38 C37 C40 C45 -74.5(5) . . . . ?
C39 C37 C40 C41 -15.0(6) . . . . ?
C39 C37 C40 C45 165.9(4) . . . . ?
C40 C41 C42 C43 1.9(7) . . . . ?
C41 C40 C45 O2 175.4(3) . . . . ?
C41 C40 C45 C44 -3.1(6) . . . . ?
C41 C42 C43 C44 -2.7(7) . . . . ?
C42 C43 C44 P3 -176.4(3) . . . . ?
C42 C43 C44 C45 0.6(6) . . . . ?
C43 C44 C45 O2 -176.3(3) . . . . ?
C43 C44 C45 C40 2.3(6) . . . . ?
C44 P3 C46 C47 -165.3(4) . . . . ?
C44 P3 C46 C51 17.7(4) . . . . ?
C44 P3 C52 C53 -83.1(4) . . . . ?
C44 P3 C52 C57 96.6(4) . . . . ?
C45 O2 C36 C31 -142.3(4) . . . . ?
C45 O2 C36 C35 37.4(5) . . . . ?
C45 C40 C41 C42 1.0(6) . . . . ?
C46 P3 C44 C43 -107.8(4) . . . . ?
C46 P3 C44 C45 75.3(4) . . . . ?
C46 P3 C52 C53 23.3(4) . . . . ?
C46 P3 C52 C57 -157.0(3) . . . . ?
C46 C47 C48 C49 0.5(8) . . . . ?
C47 C46 C51 C50 -2.1(7) . . . . ?
C47 C48 C49 C50 -1.8(9) . . . . ?
C48 C49 C50 C51 1.2(8) . . . . ?
C49 C50 C51 C46 0.8(8) . . . . ?
C51 C46 C47 C48 1.5(7) . . . . ?
C52 P3 C44 C43 -1.0(4) . . . . ?
C52 P3 C44 C45 -178.0(3) . . . . ?
C52 P3 C46 C47 87.8(4) . . . . ?
C52 P3 C46 C51 -89.2(4) . . . . ?
C52 C53 C54 C55 -0.2(7) . . . . ?
C53 C52 C57 C56 1.3(7) . . . . ?
C53 C54 C55 C56 -0.3(8) . . . . ?
C54 C55 C56 C57 1.3(8) . . . . ?
C55 C56 C57 C52 -1.8(7) . . . . ?
C57 C52 C53 C54 -0.3(7) . . . . ?
C58 P2 C64 C65 97.4(4) . . . . ?
C58 P2 C64 C69 -82.2(4) . . . . ?
C58 P2 C71 C70 173.4(3) . . . . ?
C58 P2 C71 C72 -1.4(4) . . . . ?
C58 C59 C60 C61 2.8(8) . . . . ?
C59 C58 C63 C62 -0.1(7) . . . . ?
C59 C60 C61 C62 -1.3(8) . . . . ?
C60 C61 C62 C63 -0.9(7) . . . . ?
C61 C62 C63 C58 1.6(7) . . . . ?
C63 C58 C59 C60 -2.1(7) . . . . ?
C64 P2 C58 C59 170.7(4) . . . . ?
C64 P2 C58 C63 -12.4(4) . . . . ?
C64 P2 C71 C70 -78.7(3) . . . . ?
C64 P2 C71 C72 106.4(4) . . . . ?
C64 C65 C66 C67 0.0(7) . . . . ?
C65 C64 C69 C68 -1.4(7) . . . . ?
C65 C66 C67 C68 -0.8(7) . . . . ?
C66 C67 C68 C69 0.5(8) . . . . ?
C67 C68 C69 C64 0.6(8) . . . . ?
C69 C64 C65 C66 1.1(6) . . . . ?
C70 O1 C79 C80 -37.5(5) . . . . ?
C70 O1 C79 C84 141.0(3) . . . . ?
C70 C71 C72 C73 -1.8(6) . . . . ?
C70 C75 C76 C77 79.1(4) . . . . ?
C70 C75 C76 C78 -161.1(4) . . . . ?
C70 C75 C76 C80 -37.5(5) . . . . ?
C71 P2 C58 C59 -82.1(4) . . . . ?
C71 P2 C58 C63 94.8(4) . . . . ?
C71 P2 C64 C65 -8.5(4) . . . . ?
C71 P2 C64 C69 172.0(4) . . . . ?
C71 C70 C75 C74 -1.2(6) . . . . ?
C71 C70 C75 C76 -179.9(4) . . . . ?
C71 C72 C73 C74 0.3(7) . . . . ?
C72 C73 C74 C75 1.0(7) . . . . ?
C73 C74 C75 C70 -0.5(6) . . . . ?
C73 C74 C75 C76 178.0(4) . . . . ?
C74 C75 C76 C77 -99.5(5) . . . . ?
C74 C75 C76 C78 20.3(6) . . . . ?
C74 C75 C76 C80 144.0(4) . . . . ?
C75 C70 C71 P2 -172.9(3) . . . . ?
C75 C70 C71 C72 2.3(6) . . . . ?
C75 C76 C80 C79 39.1(5) . . . . ?
C75 C76 C80 C81 -142.3(4) . . . . ?
C76 C80 C81 C82 -177.6(4) . . . . ?
C77 C76 C80 C79 -76.9(5) . . . . ?
C77 C76 C80 C81 101.7(5) . . . . ?
C78 C76 C80 C79 162.3(4) . . . . ?
C78 C76 C80 C81 -19.0(6) . . . . ?
C79 O1 C70 C71 -140.5(3) . . . . ?
C79 O1 C70 C75 39.3(5) . . . . ?
C79 C80 C81 C82 1.1(6) . . . . ?
C80 C79 C84 P1 171.0(3) . . . . ?
C80 C79 C84 C83 -0.5(6) . . . . ?
C80 C81 C82 C83 -0.9(7) . . . . ?
C81 C82 C83 C84 0.0(7) . . . . ?
C82 C83 C84 P1 -170.3(3) . . . . ?
C82 C83 C84 C79 0.7(6) . . . . ?
C84 P1 C85 C86 -3.4(4) . . . . ?
C84 P1 C85 C90 176.6(3) . . . . ?
C84 P1 C91 C92 101.4(4) . . . . ?
C84 P1 C91 C96 -82.0(4) . . . . ?
C84 C79 C80 C76 178.3(4) . . . . ?
C84 C79 C80 C81 -0.4(6) . . . . ?
C85 P1 C84 C79 79.5(3) . . . . ?
C85 P1 C84 C83 -109.8(4) . . . . ?
C85 P1 C91 C92 -149.1(4) . . . . ?
C85 P1 C91 C96 27.5(4) . . . . ?
C85 C86 C87 C88 -0.8(7) . . . . ?
C86 C85 C90 C89 0.9(7) . . . . ?
C86 C87 C88 C89 0.4(7) . . . . ?
C87 C88 C89 C90 0.7(8) . . . . ?
C88 C89 C90 C85 -1.4(8) . . . . ?
C90 C85 C86 C87 0.2(7) . . . . ?
C91 P1 C84 C79 -173.0(3) . . . . ?
C91 P1 C84 C83 -2.3(4) . . . . ?
C91 P1 C85 C86 -111.6(4) . . . . ?
C91 P1 C85 C90 68.5(4) . . . . ?
C91 C92 C93 C94 -1.1(10) . . . . ?
C92 C91 C96 C95 -2.3(7) . . . . ?
C92 C93 C94 C95 1.0(10) . . . . ?
C93 C94 C95 C96 -1.5(9) . . . . ?
C94 C95 C96 C91 2.2(8) . . . . ?
C96 C91 C92 C93 1.7(8) . . . . ?

loop_
_platon_squeeze_void_nr
_platon_squeeze_void_average_x
_platon_squeeze_void_average_y
_platon_squeeze_void_average_z
_platon_squeeze_void_volume
_platon_squeeze_void_count_electrons
_platon_squeeze_void_content
1 0.000 0.000 0.000 561 180 ' '
2 1.000 0.000 0.500 477 173 ' '
3 1.000 0.500 1.000 477 173 ' '
4 1.000 0.500 0.500 562 180 ' '
